data_1513472
loop_
_publ_author_name
'Manikandan, Rajendran'
'Jeganmohan, Masilamani'

_publ_section_title
;
 Ruthenium-Catalyzed Dimerization of Propiolates: A Simple Route to
 \a-Pyrones.
;
_journal_issue 3
_journal_name_full 'Organic letters'
_journal_page_first 652
_journal_page_last 655
_journal_paper_doi 10.1021/ol4035929
_journal_volume 16
_journal_year 2014
_chemical_formula_moiety C20
_chemical_formula_sum 'C20 H14 O4'
_chemical_formula_weight 318.31
_chemical_name_common Pyrone-2
_chemical_name_systematic
; 
 ethyl 2-oxo-4,6-diphenyl-2H-pyran-5-carboxylate 
;
_space_group_IT_number 14
_symmetry_space_group_name_Hall '-P 2yn'
_symmetry_space_group_name_H-M 'P 1 21/n 1'
_atom_sites_solution_hydrogens geom
_atom_sites_solution_primary direct
_atom_sites_solution_secondary difmap
_audit_creation_method SHELXL-97
_cell_angle_alpha 90.00
_cell_angle_beta 93.607(3)
_cell_angle_gamma 90.00
_cell_formula_units_Z 4
_cell_length_a 10.0981(12)
_cell_length_b 8.6701(10)
_cell_length_c 18.677(2)
_cell_measurement_temperature 296(2)
_cell_volume 1632.0(3)
_computing_structure_refinement 'SHELXL-97 (Sheldrick, 2008)'
_computing_structure_solution 'SHELXS-97 (Sheldrick, 2008)'
_diffrn_ambient_temperature 296(2)
_diffrn_measured_fraction_theta_full 0.998
_diffrn_measured_fraction_theta_max 0.998
_diffrn_radiation_monochromator graphite
_diffrn_radiation_source 'fine-focus sealed tube'
_diffrn_radiation_type MoK\a
_diffrn_radiation_wavelength 0.71073
_diffrn_reflns_av_R_equivalents 0.0493
_diffrn_reflns_av_sigmaI/netI 0.0467
_diffrn_reflns_limit_h_max 13
_diffrn_reflns_limit_h_min -13
_diffrn_reflns_limit_k_max 11
_diffrn_reflns_limit_k_min -8
_diffrn_reflns_limit_l_max 24
_diffrn_reflns_limit_l_min -23
_diffrn_reflns_number 15001
_diffrn_reflns_theta_full 28.33
_diffrn_reflns_theta_max 28.33
_diffrn_reflns_theta_min 2.19
_exptl_absorpt_coefficient_mu 0.090
_exptl_crystal_density_diffrn 1.296
_exptl_crystal_density_method 'not measured'
_exptl_crystal_F_000 664
_refine_diff_density_max 0.738
_refine_diff_density_min -0.509
_refine_diff_density_rms 0.055
_refine_ls_extinction_method none
_refine_ls_goodness_of_fit_ref 1.425
_refine_ls_hydrogen_treatment mixed
_refine_ls_matrix_type full
_refine_ls_number_parameters 218
_refine_ls_number_reflns 4066
_refine_ls_number_restraints 0
_refine_ls_restrained_S_all 1.425
_refine_ls_R_factor_all 0.1094
_refine_ls_R_factor_gt 0.0716
_refine_ls_shift/su_max 0.017
_refine_ls_shift/su_mean 0.002
_refine_ls_structure_factor_coef Fsqd
_refine_ls_weighting_details 'calc w=1/[\s^2^(Fo^2^)+(0.1000P)^2^+0.0000P] where P=(Fo^2^+2Fc^2^)/3'
_refine_ls_weighting_scheme calc
_refine_ls_wR_factor_gt 0.2118
_refine_ls_wR_factor_ref 0.2394
_reflns_number_gt 2564
_reflns_number_total 4066
_reflns_threshold_expression >2sigma(I)
_cod_data_source_file ol4035929_si_001.cif
_cod_data_source_block Pyrone2
_cod_original_cell_volume 1631.9(3)
_cod_original_sg_symbol_H-M P21/n
_cod_database_code 1513472

loop_
_symmetry_equiv_pos_as_xyz
'x, y, z'
'-x+1/2, y+1/2, -z+1/2'
'-x, -y, -z'
'x-1/2, -y-1/2, z-1/2'

loop_
_atom_site_label
_atom_site_type_symbol
_atom_site_fract_x
_atom_site_fract_y
_atom_site_fract_z
_atom_site_U_iso_or_equiv
_atom_site_adp_type
_atom_site_occupancy
_atom_site_symmetry_multiplicity
_atom_site_calc_flag
_atom_site_refinement_flags
O1 O 0.6938(3) 0.6808(3) -0.10684(11) 0.1032(9) Uani 1 1 d .
O2 O 1.07274(16) 0.8554(2) 0.15609(8) 0.0522(5) Uani 1 1 d .
O3 O 1.04361(18) 0.6022(2) 0.17334(8) 0.0601(5) Uani 1 1 d .
O4 O 0.7279(2) 0.6674(2) 0.01065(9) 0.0657(6) Uani 1 1 d .
C11 C 0.9405(3) 0.7118(2) 0.06973(11) 0.0459(6) Uani 1 1 d .
C10 C 0.8090(3) 0.6760(2) 0.07156(12) 0.0482(6) Uani 1 1 d .
C4 C 1.1363(3) 0.7801(2) -0.00507(11) 0.0497(6) Uani 1 1 d .
C12 C 1.0258(2) 0.7322(3) 0.13796(11) 0.0466(6) Uani 1 1 d .
C7 C 0.9959(3) 0.7420(2) 0.00215(11) 0.0488(6) Uani 1 1 d .
C15 C 0.7327(2) 0.6511(3) 0.13561(12) 0.0494(6) Uani 1 1 d .
C8 C 0.9162(3) 0.7315(3) -0.05881(11) 0.0598(7) Uani 1 1 d .
H8 H 0.9520 0.7489 -0.1028 0.072 Uiso 1 1 calc R
C3 C 1.1712(3) 0.8904(3) -0.05423(13) 0.0542(6) Uani 1 1 d .
H3 H 1.1049 0.9447 -0.0803 0.065 Uiso 1 1 calc R
C16 C 0.6320(3) 0.5405(3) 0.13379(13) 0.0611(7) Uani 1 1 d .
H16 H 0.6170 0.4783 0.0935 0.073 Uiso 1 1 calc R
C20 C 0.7529(3) 0.7419(3) 0.19647(13) 0.0516(6) Uani 1 1 d .
H20 H 0.8193 0.8164 0.1985 0.062 Uiso 1 1 calc R
C9 C 0.7755(4) 0.6936(3) -0.05729(14) 0.0716(9) Uani 1 1 d .
C17 C 0.5548(3) 0.5231(3) 0.19132(15) 0.0653(8) Uani 1 1 d .
H17 H 0.4878 0.4492 0.1897 0.078 Uiso 1 1 calc R
C19 C 0.6757(3) 0.7226(3) 0.25390(14) 0.0587(7) Uani 1 1 d .
H19 H 0.6909 0.7832 0.2947 0.070 Uiso 1 1 calc R
C5 C 1.2384(3) 0.7043(3) 0.03463(13) 0.0649(8) Uani 1 1 d .
H5 H 1.2180 0.6325 0.0692 0.078 Uiso 1 1 calc R
C18 C 0.5757(3) 0.6138(3) 0.25125(14) 0.0633(7) Uani 1 1 d .
H18 H 0.5228 0.6021 0.2899 0.076 Uiso 1 1 calc R
C2 C 1.3024(3) 0.9211(3) -0.06510(15) 0.0646(7) Uani 1 1 d .
H2 H 1.3236 0.9952 -0.0985 0.077 Uiso 1 1 calc R
C6 C 1.3689(4) 0.7348(4) 0.02298(16) 0.0788(10) Uani 1 1 d .
H6 H 1.4357 0.6816 0.0491 0.095 Uiso 1 1 calc R
C1 C 1.4021(3) 0.8428(3) -0.02683(16) 0.0691(8) Uani 1 1 d .
H1 H 1.4906 0.8627 -0.0345 0.083 Uiso 1 1 calc R
C13 C 1.1279(4) 0.6134(4) 0.24073(15) 0.0859(10) Uani 1 1 d .
H13A H 1.2204 0.6206 0.2298 0.103 Uiso 1 1 calc R
H13B H 1.1053 0.7060 0.2664 0.103 Uiso 1 1 calc R
C14 C 1.1101(5) 0.4858(5) 0.2833(2) 0.1292(19) Uani 1 1 d .
H14A H 1.0193 0.4809 0.2956 0.194 Uiso 1 1 calc R
H14B H 1.1669 0.4936 0.3264 0.194 Uiso 1 1 calc R
H14C H 1.1318 0.3942 0.2577 0.194 Uiso 1 1 calc R

loop_
_atom_site_aniso_label
_atom_site_aniso_U_11
_atom_site_aniso_U_22
_atom_site_aniso_U_33
_atom_site_aniso_U_23
_atom_site_aniso_U_13
_atom_site_aniso_U_12
O1 0.160(2) 0.0837(16) 0.0573(13) 0.0094(11) -0.0626(14) -0.0230(15)
O2 0.0579(10) 0.0553(10) 0.0420(8) -0.0171(7) -0.0068(7) 0.0034(8)
O3 0.0846(13) 0.0537(11) 0.0387(8) 0.0047(7) -0.0224(8) 0.0094(9)
O4 0.0962(14) 0.0501(11) 0.0463(10) 0.0099(8) -0.0320(9) -0.0149(9)
C11 0.0745(17) 0.0282(10) 0.0326(10) -0.0044(8) -0.0159(10) 0.0074(10)
C10 0.0716(16) 0.0293(11) 0.0403(11) 0.0028(9) -0.0228(10) -0.0002(10)
C4 0.0822(18) 0.0313(11) 0.0341(10) -0.0072(8) -0.0085(11) 0.0130(11)
C12 0.0612(14) 0.0448(13) 0.0326(10) -0.0065(9) -0.0077(10) 0.0143(11)
C7 0.0843(18) 0.0268(10) 0.0336(10) -0.0031(8) -0.0098(11) 0.0056(10)
C15 0.0674(15) 0.0343(11) 0.0432(12) 0.0089(9) -0.0218(11) -0.0032(10)
C8 0.112(2) 0.0356(12) 0.0292(11) 0.0021(9) -0.0172(12) -0.0061(13)
C3 0.0752(17) 0.0363(12) 0.0485(13) 0.0001(10) -0.0165(12) 0.0041(12)
C16 0.0870(18) 0.0429(13) 0.0488(13) 0.0157(11) -0.0321(12) -0.0169(12)
C20 0.0624(15) 0.0392(12) 0.0515(13) 0.0024(10) -0.0102(11) -0.0071(11)
C9 0.119(3) 0.0463(15) 0.0445(13) 0.0079(11) -0.0377(15) -0.0149(15)
C17 0.0792(18) 0.0521(15) 0.0608(15) 0.0258(13) -0.0256(13) -0.0221(13)
C19 0.0754(18) 0.0501(15) 0.0499(14) 0.0042(11) -0.0018(12) -0.0069(13)
C5 0.097(2) 0.0564(16) 0.0417(12) 0.0036(11) 0.0080(13) 0.0395(15)
C18 0.0742(18) 0.0578(16) 0.0560(15) 0.0185(13) -0.0105(13) -0.0106(14)
C2 0.087(2) 0.0433(14) 0.0622(15) 0.0001(12) -0.0076(14) -0.0014(14)
C6 0.091(2) 0.085(2) 0.0603(17) 0.0000(16) 0.0014(16) 0.0507(18)
C1 0.0765(19) 0.0618(17) 0.0683(17) -0.0098(15) -0.0004(15) 0.0170(15)
C13 0.113(3) 0.095(2) 0.0438(14) 0.0116(15) -0.0369(15) -0.008(2)
C14 0.175(4) 0.117(4) 0.086(3) 0.046(2) -0.072(3) -0.046(3)

loop_
_atom_type_symbol
_atom_type_description
_atom_type_scat_dispersion_real
_atom_type_scat_dispersion_imag
_atom_type_scat_source
C C 0.0033 0.0016 'International Tables Vol C Tables 4.2.6.8 and 6.1.1.4'
H H 0.0000 0.0000 'International Tables Vol C Tables 4.2.6.8 and 6.1.1.4'
O O 0.0106 0.0060 'International Tables Vol C Tables 4.2.6.8 and 6.1.1.4'

loop_
_geom_angle_atom_site_label_1
_geom_angle_atom_site_label_2
_geom_angle_atom_site_label_3
_geom_angle
C12 O3 C13 115.2(2)
C10 O4 C9 121.6(2)
C10 C11 C7 119.8(2)
C10 C11 C12 120.8(2)
C7 C11 C12 119.3(2)
O4 C10 C11 121.7(2)
O4 C10 C15 110.5(2)
C11 C10 C15 127.6(2)
C3 C4 C5 117.8(3)
C3 C4 C7 120.1(2)
C5 C4 C7 122.0(2)
O2 C12 O3 125.4(2)
O2 C12 C11 122.4(2)
O3 C12 C11 112.23(19)
C8 C7 C11 118.8(3)
C8 C7 C4 117.6(2)
C11 C7 C4 123.6(2)
C20 C15 C16 118.6(2)
C20 C15 C10 121.5(2)
C16 C15 C10 119.8(2)
C7 C8 C9 121.7(2)
C2 C3 C4 121.1(2)
C17 C16 C15 120.3(2)
C19 C20 C15 120.6(2)
O1 C9 O4 115.0(3)
O1 C9 C8 128.8(3)
O4 C9 C8 116.3(2)
C18 C17 C16 120.5(2)
C20 C19 C18 120.3(2)
C6 C5 C4 120.6(3)
C17 C18 C19 119.7(3)
C1 C2 C3 120.4(3)
C5 C6 C1 121.0(3)
C2 C1 C6 119.0(3)
C14 C13 O3 110.4(3)

loop_
_geom_bond_atom_site_label_1
_geom_bond_atom_site_label_2
_geom_bond_distance
O1 C9 1.206(3)
O2 C12 1.208(3)
O3 C12 1.313(3)
O3 C13 1.478(3)
O4 C10 1.361(3)
O4 C9 1.403(4)
C11 C10 1.365(4)
C11 C7 1.437(3)
C11 C12 1.503(3)
C10 C15 1.479(3)
C4 C3 1.387(3)
C4 C5 1.396(4)
C4 C7 1.470(4)
C7 C8 1.355(3)
C15 C20 1.387(3)
C15 C16 1.397(3)
C8 C9 1.460(5)
C3 C2 1.379(4)
C16 C17 1.375(4)
C20 C19 1.375(3)
C17 C18 1.374(4)
C19 C18 1.380(4)
C5 C6 1.375(5)
C2 C1 1.377(4)
C6 C1 1.377(4)
C13 C14 1.381(5)
